data_4115131
loop_
_publ_author_name
'Myunghyun Paik Suh'
'Jung Woo Ko'
'Hye Jin Choi'

_publ_section_title
;
 A Metal-Organic Bilayer Open Framework with a Dynamic Component:
 Single-Crystal-to-Single-Crystal Transformations
;
_journal_name_full 'Journal of the American Chemical Society'
_journal_page_first 10976
_journal_page_last 10977
_journal_paper_doi 10.1021/ja017560y
_journal_volume 124
_journal_year 2002
_chemical_formula_sum 'C13 H28 F12 N5 Ni O P2'
_chemical_formula_weight 619.05
_chemical_name_systematic
; 
 ? 
;
_space_group_IT_number 14
_symmetry_cell_setting monoclinic
_symmetry_space_group_name_Hall '-P 2yn'
_symmetry_space_group_name_H-M 'P 1 21/n 1'
_atom_sites_solution_hydrogens geom
_atom_sites_solution_primary direct
_atom_sites_solution_secondary difmap
_audit_creation_method SHELXL-97
_cell_angle_alpha 90.00
_cell_angle_beta 97.694(15)
_cell_angle_gamma 90.00
_cell_formula_units_Z 4
_cell_length_a 8.9122(19)
_cell_length_b 17.462(2)
_cell_length_c 14.988(2)
_cell_measurement_temperature 293(2)
_cell_volume 2311.5(6)
_computing_structure_refinement 'SHELXL-97 (Sheldrick, 1997)'
_computing_structure_solution 'SHELXS-97 (Sheldrick, 1990)'
_diffrn_ambient_temperature 293(2)
_diffrn_measured_fraction_theta_full 0.901
_diffrn_measured_fraction_theta_max 0.901
_diffrn_radiation_monochromator graphite
_diffrn_radiation_source 'fine-focus sealed tube'
_diffrn_radiation_type MoK\a
_diffrn_radiation_wavelength 0.71073
_diffrn_reflns_av_R_equivalents 0.0629
_diffrn_reflns_av_sigmaI/netI 0.0722
_diffrn_reflns_limit_h_max 10
_diffrn_reflns_limit_h_min -2
_diffrn_reflns_limit_k_max 20
_diffrn_reflns_limit_k_min -6
_diffrn_reflns_limit_l_max 17
_diffrn_reflns_limit_l_min -17
_diffrn_reflns_number 3962
_diffrn_reflns_theta_full 24.98
_diffrn_reflns_theta_max 24.98
_diffrn_reflns_theta_min 2.52
_exptl_absorpt_coefficient_mu 1.091
_exptl_crystal_density_diffrn 1.779
_exptl_crystal_F_000 1260
_refine_diff_density_max 0.817
_refine_diff_density_min -0.490
_refine_diff_density_rms 0.117
_refine_ls_extinction_method none
_refine_ls_goodness_of_fit_ref 0.927
_refine_ls_hydrogen_treatment mixed
_refine_ls_matrix_type full
_refine_ls_number_parameters 307
_refine_ls_number_reflns 3663
_refine_ls_number_restraints 0
_refine_ls_restrained_S_all 0.927
_refine_ls_R_factor_all 0.1164
_refine_ls_R_factor_gt 0.0776
_refine_ls_shift/su_max 0.008
_refine_ls_shift/su_mean 0.001
_refine_ls_structure_factor_coef Fsqd
_refine_ls_weighting_details 'calc w=1/[\s^2^(Fo^2^)+(0.1501P)^2^+0.0000P] where P=(Fo^2^+2Fc^2^)/3'
_refine_ls_weighting_scheme calc
_refine_ls_wR_factor_gt 0.1876
_refine_ls_wR_factor_ref 0.2064
_reflns_number_gt 2319
_reflns_number_total 3663
_reflns_threshold_expression >2sigma(I)
_cod_data_source_file ja017560y_s2_1.cif
_cod_data_source_block '[Ni2(C26H52N10)](PF6)4.2H2O'
_cod_original_cell_volume 2311.5(7)
_cod_database_code 4115131

loop_
_symmetry_equiv_pos_as_xyz
'x, y, z'
'-x+1/2, y+1/2, -z+1/2'
'-x, -y, -z'
'x-1/2, -y-1/2, z-1/2'

loop_
_atom_site_label
_atom_site_type_symbol
_atom_site_fract_x
_atom_site_fract_y
_atom_site_fract_z
_atom_site_U_iso_or_equiv
_atom_site_adp_type
_atom_site_occupancy
_atom_site_symmetry_multiplicity
_atom_site_calc_flag
_atom_site_refinement_flags
Ni Ni 0.04309(8) 0.64301(4) 0.24535(5) 0.0357(3) Uani 1 1 d .
N1 N 0.1320(7) 0.5670(3) 0.0570(4) 0.0518(14) Uani 1 1 d .
N2 N 0.0030(6) 0.6736(3) 0.1206(4) 0.0496(13) Uani 1 1 d .
H2 H 0.0774 0.7071 0.1109 0.059 Uiso 1 1 calc R
N3 N -0.0917(6) 0.7241(3) 0.2691(4) 0.0521(14) Uani 1 1 d .
H3 H -0.1794 0.7013 0.2798 0.063 Uiso 1 1 calc R
N4 N 0.0760(6) 0.6112(3) 0.3687(4) 0.0510(13) Uani 1 1 d .
H4 H -0.0108 0.5872 0.3788 0.061 Uiso 1 1 calc R
N5 N 0.1751(6) 0.5603(3) 0.2211(3) 0.0375(11) Uani 1 1 d .
H5 H 0.2697 0.5807 0.2248 0.045 Uiso 1 1 calc R
C1 C 0.4813(9) 0.4591(5) -0.0771(4) 0.0583(19) Uani 1 1 d .
H1 H 0.4675 0.4310 -0.1303 0.070 Uiso 1 1 calc R
C2 C 0.3723(9) 0.5107(4) -0.0608(4) 0.0557(18) Uani 1 1 d .
H2A H 0.2867 0.5173 -0.1029 0.067 Uiso 1 1 calc R
C3 C 0.3886(8) 0.5525(4) 0.0167(4) 0.0498(16) Uani 1 1 d .
C4 C 0.2678(8) 0.6080(4) 0.0368(5) 0.0535(16) Uani 1 1 d .
H4A H 0.3069 0.6396 0.0879 0.064 Uiso 1 1 calc R
H4B H 0.2410 0.6413 -0.0146 0.064 Uiso 1 1 calc R
C5 C 0.0001(8) 0.6126(4) 0.0498(4) 0.0522(16) Uani 1 1 d .
H5A H -0.0865 0.5796 0.0535 0.063 Uiso 1 1 calc R
H5B H -0.0140 0.6368 -0.0089 0.063 Uiso 1 1 calc R
C6 C -0.1410(9) 0.7172(5) 0.1090(6) 0.073(2) Uani 1 1 d .
H6A H -0.2266 0.6830 0.1098 0.088 Uiso 1 1 calc R
H6B H -0.1531 0.7449 0.0523 0.088 Uiso 1 1 calc R
C7 C -0.1298(9) 0.7713(4) 0.1861(5) 0.065(2) Uani 1 1 d .
H7A H -0.2252 0.7978 0.1874 0.078 Uiso 1 1 calc R
H7B H -0.0514 0.8090 0.1815 0.078 Uiso 1 1 calc R
C8 C -0.0408(11) 0.7744(5) 0.3500(6) 0.075(2) Uani 1 1 d .
H8A H 0.0543 0.7988 0.3421 0.090 Uiso 1 1 calc R
H8B H -0.1154 0.8143 0.3538 0.090 Uiso 1 1 calc R
C9 C -0.0207(11) 0.7292(6) 0.4368(6) 0.085(3) Uani 1 1 d .
H9A H -0.0018 0.7645 0.4869 0.102 Uiso 1 1 calc R
H9B H -0.1141 0.7022 0.4423 0.102 Uiso 1 1 calc R
C10 C 0.1065(10) 0.6723(5) 0.4428(5) 0.070(2) Uani 1 1 d .
H10A H 0.1177 0.6477 0.5014 0.084 Uiso 1 1 calc R
H10B H 0.2003 0.6988 0.4368 0.084 Uiso 1 1 calc R
C11 C 0.1961(10) 0.5518(5) 0.3813(5) 0.067(2) Uani 1 1 d .
H11A H 0.1838 0.5198 0.4327 0.081 Uiso 1 1 calc R
H11B H 0.2953 0.5755 0.3915 0.081 Uiso 1 1 calc R
C12 C 0.1801(9) 0.5045(4) 0.2964(4) 0.0500(16) Uani 1 1 d .
H12A H 0.2655 0.4701 0.2965 0.060 Uiso 1 1 calc R
H12B H 0.0878 0.4744 0.2908 0.060 Uiso 1 1 calc R
C13 C 0.1498(8) 0.5187(3) 0.1342(4) 0.0460(15) Uani 1 1 d .
H13A H 0.2348 0.4847 0.1306 0.055 Uiso 1 1 calc R
H13B H 0.0598 0.4872 0.1332 0.055 Uiso 1 1 calc R
OW1 O 0.1391(14) 0.8052(5) 0.0445(7) 0.158(4) Uani 1 1 d .
P1 P 0.4405(2) 0.77662(11) 0.27386(14) 0.0562(5) Uani 1 1 d .
F1 F 0.4233(13) 0.7401(8) 0.3674(6) 0.203(5) Uani 1 1 d .
F2 F 0.5603(11) 0.7275(6) 0.2522(13) 0.331(13) Uani 1 1 d .
F3 F 0.3231(11) 0.7177(6) 0.2427(7) 0.193(5) Uani 1 1 d .
F4 F 0.3284(12) 0.8291(5) 0.3095(9) 0.201(6) Uani 1 1 d .
F5 F 0.5598(15) 0.8444(6) 0.3067(11) 0.239(7) Uani 1 1 d .
F6 F 0.4448(15) 0.8197(6) 0.1898(6) 0.188(5) Uani 1 1 d .
P2 P -0.3262(2) 0.51064(11) 0.34551(13) 0.0538(5) Uani 1 1 d .
F7 F -0.2773(14) 0.5716(6) 0.4148(6) 0.196(5) Uani 1 1 d .
F8 F -0.356(2) 0.4513(4) 0.2708(5) 0.218(7) Uani 1 1 d .
F9 F -0.1672(9) 0.4781(6) 0.3841(7) 0.187(5) Uani 1 1 d .
F10 F -0.3953(9) 0.4548(5) 0.4092(5) 0.130(3) Uani 1 1 d .
F11 F -0.4778(8) 0.5486(6) 0.3037(6) 0.161(4) Uani 1 1 d .
F12 F -0.2478(7) 0.5613(5) 0.2744(4) 0.127(3) Uani 1 1 d .

loop_
_atom_site_aniso_label
_atom_site_aniso_U_11
_atom_site_aniso_U_22
_atom_site_aniso_U_33
_atom_site_aniso_U_23
_atom_site_aniso_U_13
_atom_site_aniso_U_12
Ni 0.0368(4) 0.0296(4) 0.0407(4) -0.0010(3) 0.0050(3) 0.0007(3)
N1 0.059(3) 0.050(3) 0.049(3) -0.007(3) 0.015(3) -0.012(3)
N2 0.044(3) 0.051(3) 0.053(3) 0.010(3) 0.002(3) 0.010(2)
N3 0.041(3) 0.041(3) 0.074(4) 0.000(3) 0.006(3) 0.005(2)
N4 0.045(3) 0.057(3) 0.051(3) -0.007(3) 0.004(3) -0.008(3)
N5 0.039(3) 0.029(2) 0.045(3) -0.003(2) 0.008(2) -0.006(2)
C1 0.067(5) 0.079(5) 0.030(3) -0.013(3) 0.008(3) 0.000(4)
C2 0.072(5) 0.060(4) 0.038(3) -0.010(3) 0.017(3) 0.000(4)
C3 0.062(4) 0.051(4) 0.036(3) 0.007(3) 0.004(3) -0.006(3)
C4 0.058(4) 0.047(4) 0.058(4) 0.007(3) 0.018(3) -0.002(3)
C5 0.053(4) 0.056(4) 0.045(3) 0.003(3) -0.005(3) 0.006(3)
C6 0.057(5) 0.063(5) 0.097(6) 0.026(5) 0.000(4) 0.031(4)
C7 0.066(5) 0.050(4) 0.084(5) 0.014(4) 0.023(4) 0.026(4)
C8 0.077(5) 0.058(5) 0.091(6) -0.044(5) 0.021(5) -0.010(4)
C9 0.075(6) 0.104(7) 0.079(6) -0.052(6) 0.019(5) -0.008(5)
C10 0.068(5) 0.090(6) 0.049(4) -0.011(4) -0.002(4) -0.009(4)
C11 0.075(5) 0.083(5) 0.043(4) 0.014(4) 0.006(4) 0.013(4)
C12 0.058(4) 0.038(3) 0.053(4) 0.014(3) 0.004(3) 0.006(3)
C13 0.062(4) 0.029(3) 0.048(3) -0.003(3) 0.014(3) -0.006(3)
OW1 0.235(12) 0.108(6) 0.153(8) 0.025(6) 0.111(8) -0.039(7)
P1 0.0497(10) 0.0428(10) 0.0767(13) -0.0041(9) 0.0104(9) -0.0049(8)
F1 0.176(9) 0.297(14) 0.141(7) 0.086(8) 0.035(7) -0.033(9)
F2 0.127(8) 0.132(8) 0.77(4) 0.174(13) 0.207(15) 0.067(6)
F3 0.163(8) 0.203(9) 0.224(9) -0.128(8) 0.069(7) -0.127(7)
F4 0.188(9) 0.093(5) 0.364(15) -0.012(7) 0.188(10) 0.006(5)
F5 0.225(13) 0.151(8) 0.375(18) -0.109(10) 0.167(13) -0.105(8)
F6 0.276(14) 0.153(7) 0.149(7) 0.063(7) 0.078(9) 0.041(9)
P2 0.0519(10) 0.0486(10) 0.0582(11) 0.0030(8) -0.0018(9) 0.0003(8)
F7 0.267(14) 0.166(8) 0.151(7) -0.092(7) 0.015(8) -0.045(9)
F8 0.51(2) 0.061(4) 0.091(4) -0.003(3) 0.058(8) -0.031(7)
F9 0.091(5) 0.240(10) 0.229(10) 0.167(8) 0.021(6) 0.050(6)
F10 0.130(6) 0.166(7) 0.091(4) 0.032(4) 0.002(4) -0.066(5)
F11 0.075(4) 0.215(9) 0.193(8) 0.089(7) 0.019(5) 0.030(5)
F12 0.096(4) 0.156(6) 0.117(5) 0.068(5) -0.036(4) -0.062(4)

loop_
_atom_type_symbol
_atom_type_description
_atom_type_scat_dispersion_real
_atom_type_scat_dispersion_imag
_atom_type_scat_source
C C 0.0033 0.0016 'International Tables Vol C Tables 4.2.6.8 and 6.1.1.4'
H H 0.0000 0.0000 'International Tables Vol C Tables 4.2.6.8 and 6.1.1.4'
N N 0.0061 0.0033 'International Tables Vol C Tables 4.2.6.8 and 6.1.1.4'
F F 0.0171 0.0103 'International Tables Vol C Tables 4.2.6.8 and 6.1.1.4'
Ni Ni 0.3393 1.1124 'International Tables Vol C Tables 4.2.6.8 and 6.1.1.4'
P P 0.1023 0.0942 'International Tables Vol C Tables 4.2.6.8 and 6.1.1.4'
O O 0.0106 0.0060 'International Tables Vol C Tables 4.2.6.8 and 6.1.1.4'

loop_
_geom_angle_atom_site_label_1
_geom_angle_atom_site_label_2
_geom_angle_atom_site_label_3
_geom_angle
_geom_angle_site_symmetry_1
_geom_angle_site_symmetry_3
N4 Ni N3 93.1(3) . .
N4 Ni N5 86.9(2) . .
N3 Ni N5 178.9(2) . .
N4 Ni N2 178.0(2) . .
N3 Ni N2 86.4(2) . .
N5 Ni N2 93.6(2) . .
C5 N1 C13 113.4(5) . .
C5 N1 C4 114.1(5) . .
C13 N1 C4 116.7(6) . .
C6 N2 C5 110.4(6) . .
C6 N2 Ni 107.5(5) . .
C5 N2 Ni 118.1(4) . .
C6 N2 H2 106.7 . .
C5 N2 H2 106.7 . .
Ni N2 H2 106.7 . .
C7 N3 C8 110.9(6) . .
C7 N3 Ni 109.3(4) . .
C8 N3 Ni 116.6(5) . .
C7 N3 H3 106.5 . .
C8 N3 H3 106.5 . .
Ni N3 H3 106.5 . .
C11 N4 C10 109.8(6) . .
C11 N4 Ni 109.9(4) . .
C10 N4 Ni 119.1(5) . .
C11 N4 H4 105.7 . .
C10 N4 H4 105.7 . .
Ni N4 H4 105.7 . .
C13 N5 C12 109.3(5) . .
C13 N5 Ni 120.5(4) . .
C12 N5 Ni 107.8(4) . .
C13 N5 H5 106.1 . .
C12 N5 H5 106.1 . .
Ni N5 H5 106.1 . .
C2 C1 C3 122.0(6) . 3_665
C2 C1 H1 119.0 . .
C3 C1 H1 119.0 3_665 .
C3 C2 C1 120.5(7) . .
C3 C2 H2A 119.8 . .
C1 C2 H2A 119.8 . .
C2 C3 C1 117.5(7) . 3_665
C2 C3 C4 121.1(7) . .
C1 C3 C4 121.4(6) 3_665 .
N1 C4 C3 111.0(5) . .
N1 C4 H4A 109.4 . .
C3 C4 H4A 109.4 . .
N1 C4 H4B 109.4 . .
C3 C4 H4B 109.4 . .
H4A C4 H4B 108.0 . .
N1 C5 N2 114.3(5) . .
N1 C5 H5A 108.7 . .
N2 C5 H5A 108.7 . .
N1 C5 H5B 108.7 . .
N2 C5 H5B 108.7 . .
H5A C5 H5B 107.6 . .
N2 C6 C7 105.6(7) . .
N2 C6 H6A 110.6 . .
C7 C6 H6A 110.6 . .
N2 C6 H6B 110.6 . .
C7 C6 H6B 110.6 . .
H6A C6 H6B 108.8 . .
C6 C7 N3 106.3(6) . .
C6 C7 H7A 110.5 . .
N3 C7 H7A 110.5 . .
C6 C7 H7B 110.5 . .
N3 C7 H7B 110.5 . .
H7A C7 H7B 108.7 . .
C9 C8 N3 112.0(6) . .
C9 C8 H8A 109.2 . .
N3 C8 H8A 109.2 . .
C9 C8 H8B 109.2 . .
N3 C8 H8B 109.2 . .
H8A C8 H8B 107.9 . .
C10 C9 C8 113.6(7) . .
C10 C9 H9A 108.9 . .
C8 C9 H9A 108.9 . .
C10 C9 H9B 108.9 . .
C8 C9 H9B 108.9 . .
H9A C9 H9B 107.7 . .
C9 C10 N4 110.8(6) . .
C9 C10 H10A 109.5 . .
N4 C10 H10A 109.5 . .
C9 C10 H10B 109.5 . .
N4 C10 H10B 109.5 . .
H10A C10 H10B 108.1 . .
N4 C11 C12 106.9(6) . .
N4 C11 H11A 110.3 . .
C12 C11 H11A 110.3 . .
N4 C11 H11B 110.3 . .
C12 C11 H11B 110.3 . .
H11A C11 H11B 108.6 . .
N5 C12 C11 105.7(5) . .
N5 C12 H12A 110.6 . .
C11 C12 H12A 110.6 . .
N5 C12 H12B 110.6 . .
C11 C12 H12B 110.6 . .
H12A C12 H12B 108.7 . .
N1 C13 N5 114.3(5) . .
N1 C13 H13A 108.7 . .
N5 C13 H13A 108.7 . .
N1 C13 H13B 108.7 . .
N5 C13 H13B 108.7 . .
H13A C13 H13B 107.6 . .
F2 P1 F6 90.3(7) . .
F2 P1 F3 91.6(7) . .
F6 P1 F3 100.4(7) . .
F2 P1 F4 171.9(10) . .
F6 P1 F4 95.0(6) . .
F3 P1 F4 93.4(6) . .
F2 P1 F1 97.1(8) . .
F6 P1 F1 172.2(7) . .
F3 P1 F1 81.5(6) . .
F4 P1 F1 77.3(6) . .
F2 P1 F5 91.6(7) . .
F6 P1 F5 78.2(7) . .
F3 P1 F5 176.5(7) . .
F4 P1 F5 83.6(6) . .
F1 P1 F5 99.4(7) . .
F7 P2 F8 172.4(7) . .
F7 P2 F10 97.0(5) . .
F8 P2 F10 88.8(4) . .
F7 P2 F11 97.5(7) . .
F8 P2 F11 86.5(7) . .
F10 P2 F11 96.9(5) . .
F7 P2 F9 80.7(6) . .
F8 P2 F9 94.8(8) . .
F10 P2 F9 87.6(4) . .
F11 P2 F9 175.3(5) . .
F7 P2 F12 87.6(5) . .
F8 P2 F12 86.3(5) . .
F10 P2 F12 174.1(5) . .
F11 P2 F12 86.0(4) . .
F9 P2 F12 89.6(4) . .

loop_
_geom_bond_atom_site_label_1
_geom_bond_atom_site_label_2
_geom_bond_distance
_geom_bond_site_symmetry_2
Ni N4 1.914(6) .
Ni N3 1.920(5) .
Ni N5 1.928(5) .
Ni N2 1.931(5) .
N1 C5 1.412(9) .
N1 C13 1.423(8) .
N1 C4 1.473(9) .
N2 C6 1.483(9) .
N2 C5 1.500(9) .
N2 H2 0.9100 .
N3 C7 1.493(9) .
N3 C8 1.517(9) .
N3 H3 0.9100 .
N4 C11 1.485(10) .
N4 C10 1.539(9) .
N4 H4 0.9100 .
N5 C13 1.481(7) .
N5 C12 1.487(7) .
N5 H5 0.9100 .
C1 C2 1.370(11) .
C1 C3 1.387(10) 3_665
C1 H1 0.9300 .
C2 C3 1.364(9) .
C2 H2A 0.9300 .
C3 C1 1.387(10) 3_665
C3 C4 1.508(10) .
C4 H4A 0.9700 .
C4 H4B 0.9700 .
C5 H5A 0.9700 .
C5 H5B 0.9700 .
C6 C7 1.487(12) .
C6 H6A 0.9700 .
C6 H6B 0.9700 .
C7 H7A 0.9700 .
C7 H7B 0.9700 .
C8 C9 1.511(13) .
C8 H8A 0.9700 .
C8 H8B 0.9700 .
C9 C10 1.500(13) .
C9 H9A 0.9700 .
C9 H9B 0.9700 .
C10 H10A 0.9700 .
C10 H10B 0.9700 .
C11 C12 1.508(10) .
C11 H11A 0.9700 .
C11 H11B 0.9700 .
C12 H12A 0.9700 .
C12 H12B 0.9700 .
C13 H13A 0.9700 .
C13 H13B 0.9700 .
P1 F2 1.440(9) .
P1 F6 1.473(8) .
P1 F3 1.498(7) .
P1 F4 1.505(8) .
P1 F1 1.566(8) .
P1 F5 1.622(10) .
P2 F7 1.510(7) .
P2 F8 1.522(7) .
P2 F10 1.549(6) .
P2 F11 1.559(7) .
P2 F9 1.564(7) .
P2 F12 1.615(6) .
